data_2215688
loop_
_publ_author_name
'Gholivand, Khodayar'
'Zare , Karim '
'Afshar, Farzaneh'
'Shariatinia, Zahra'
'Khavasi, Hamid Reza '

_publ_section_title
;
 4-Carbamoylpyridinium dihydrogen phosphate
;
_journal_coeditor_code WN2188
_journal_issue 10
_journal_name_full 'Acta Crystallographica Section E'
_journal_page_first o4027
_journal_page_last o4027
_journal_paper_doi 10.1107/S1600536807042869
_journal_volume 63
_journal_year 2007
_chemical_formula_iupac 'C6 H7 N2 O +, H2 P O4 -'
_chemical_formula_sum 'C6 H9 N2 O5 P'
_chemical_formula_weight 220.12
_chemical_name_systematic '4-carbamoylpyridinium dihydrogen phosphate'
_space_group_IT_number 9
_symmetry_cell_setting monoclinic
_symmetry_space_group_name_Hall 'C -2yc'
_symmetry_space_group_name_H-M 'C 1 c 1'
_audit_creation_method 'WinGX routine CIF_UPDATE'
_cell_angle_alpha 90
_cell_angle_beta 103.94(3)
_cell_angle_gamma 90
_cell_formula_units_Z 4
_cell_length_a 4.7748(7)
_cell_length_b 23.629(7)
_cell_length_c 8.340(3)
_cell_measurement_reflns_used 2500
_cell_measurement_temperature 293(2)
_cell_measurement_theta_max 27.9
_cell_measurement_theta_min 1.752
_cell_volume 913.2(5)
_computing_cell_refinement 'X-AREA (Stoe & Cie, 2005)'
_computing_data_collection 'X-AREA (Stoe & Cie, 2005)'
_computing_data_reduction 'X-AREA (Stoe & Cie, 2005)'
_computing_molecular_graphics 'ORTEP-3 for Windows (Farrugia, 1997)'
_computing_publication_material 'WinGX (Farrugia, 1999)'
_computing_structure_refinement 'SHELXL97 (Sheldrick, 1997)'
_computing_structure_solution 'SHELXS97 (Sheldrick, 1997)'
_diffrn_measured_fraction_theta_full 0.98
_diffrn_measured_fraction_theta_max 0.98
_diffrn_measurement_device_type 'STOE IPDS II'
_diffrn_measurement_method 'rotation method'
_diffrn_radiation_type MoK\a
_diffrn_radiation_wavelength 0.71073
_diffrn_reflns_av_R_equivalents 0.0234
_diffrn_reflns_limit_h_max 6
_diffrn_reflns_limit_h_min -5
_diffrn_reflns_limit_k_max 30
_diffrn_reflns_limit_k_min -30
_diffrn_reflns_limit_l_max 10
_diffrn_reflns_limit_l_min -10
_diffrn_reflns_number 4586
_diffrn_reflns_theta_full 27.9
_diffrn_reflns_theta_max 27.9
_diffrn_reflns_theta_min 1.72
_diffrn_standards_number 0
_exptl_absorpt_coefficient_mu 0.301
_exptl_absorpt_correction_T_max 0.980
_exptl_absorpt_correction_T_min 0.910
_exptl_absorpt_correction_type numerical
_exptl_absorpt_process_details '(shape of crystal determined optically)'
_exptl_crystal_colour colourless
_exptl_crystal_density_diffrn 1.601
_exptl_crystal_density_method 'not measured'
_exptl_crystal_description block
_exptl_crystal_F_000 456
_exptl_crystal_size_max 0.35
_exptl_crystal_size_mid 0.25
_exptl_crystal_size_min 0.06
_refine_diff_density_max 0.194
_refine_diff_density_min -0.261
_refine_ls_abs_structure_details 'Flack (1983), 3363 Friedel pairs'
_refine_ls_abs_structure_Flack 0.14(11)
_refine_ls_extinction_method none
_refine_ls_goodness_of_fit_ref 1.272
_refine_ls_hydrogen_treatment refall
_refine_ls_matrix_type full
_refine_ls_number_parameters 163
_refine_ls_number_reflns 1858
_refine_ls_number_restraints 2
_refine_ls_restrained_S_all 1.271
_refine_ls_R_factor_gt 0.0242
_refine_ls_shift/su_max 0.004
_refine_ls_structure_factor_coef Fsqd
_refine_ls_weighting_details 'calc w=1/[\s^2^(Fo^2^)+(0.0273P)^2^+0.9790P] where P=(Fo^2^+2Fc^2^)/3'
_refine_ls_weighting_scheme calc
_refine_ls_wR_factor_ref 0.0855
_reflns_number_gt 1820
_reflns_number_total 1858
_reflns_threshold_expression I>2\s(I)
_cod_data_source_file wn2188.cif
_cod_data_source_block I
_cod_original_sg_symbol_H-M Cc
_cod_original_formula_sum 'C6 H9 N2 O5 P1'
_cod_database_code 2215688
_cod_database_fobs_code 2215688

loop_
_symmetry_equiv_pos_as_xyz
'x, y, z'
'x, -y, z+1/2'
'x+1/2, y+1/2, z'
'x+1/2, -y+1/2, z+1/2'

loop_
_atom_site_type_symbol
_atom_site_label
_atom_site_fract_x
_atom_site_fract_y
_atom_site_fract_z
_atom_site_U_iso_or_equiv
_atom_site_adp_type
_atom_site_calc_flag
_atom_site_occupancy
C C1 0.4437(6) 0.24832(11) -0.4892(4) 0.0339(6) Uani d 1
C C2 0.3191(6) 0.19021(10) -0.4761(3) 0.0278(5) Uani d 1
C C3 0.1908(7) 0.17827(11) -0.3488(4) 0.0345(6) Uani d 1
H H3A 0.177(7) 0.2049(13) -0.269(4) 0.027(7) Uiso d 1
C C4 0.0827(7) 0.12493(12) -0.3384(4) 0.0377(6) Uani d 1
H H4A 0.001(8) 0.1135(15) -0.261(5) 0.041(9) Uiso d 1
C C5 0.2227(8) 0.09561(12) -0.5738(4) 0.0423(8) Uani d 1
H H5 0.234(9) 0.0650(15) -0.645(5) 0.043(9) Uiso d 1
C C6 0.3409(8) 0.14827(13) -0.5879(4) 0.0393(6) Uani d 1
H H6 0.442(10) 0.1551(17) -0.669(5) 0.061(12) Uiso d 1
N N1 0.0962(6) 0.08611(10) -0.4504(3) 0.0359(5) Uani d 1
H H1 -0.003(9) 0.0540(19) -0.437(5) 0.062(12) Uiso d 1
N N2 0.2814(6) 0.29148(11) -0.4720(5) 0.0490(8) Uani d 1
H H2A 0.339(9) 0.3298(16) -0.484(5) 0.046(9) Uiso d 1
H H2B 0.099(11) 0.2873(19) -0.475(6) 0.067(14) Uiso d 1
O O2 0.6852(6) 0.25244(9) -0.5158(4) 0.0563(8) Uani d 1
O O3 -0.4720(5) -0.03277(10) -0.6565(3) 0.0440(5) Uani d 1
H H3B -0.377(10) -0.0199(18) -0.716(5) 0.062(13) Uiso d 1
O O4 -0.5034(5) -0.08807(9) -0.4108(3) 0.0374(5) Uani d 1
H H4B -0.663(11) -0.0822(18) -0.444(6) 0.059(14) Uiso d 1
O O5 -0.1924(5) -0.00130(8) -0.3746(3) 0.0404(5) Uani d 1
O O6 -0.0475(5) -0.09051(8) -0.4977(3) 0.0341(4) Uani d 1
P P1 -0.29004(11) -0.05229(2) -0.48238(8) 0.02305(15) Uani d 1

loop_
_atom_site_aniso_label
_atom_site_aniso_U_11
_atom_site_aniso_U_22
_atom_site_aniso_U_33
_atom_site_aniso_U_12
_atom_site_aniso_U_13
_atom_site_aniso_U_23
C1 0.0295(14) 0.0300(13) 0.0434(14) -0.0039(10) 0.0113(11) 0.0071(11)
C2 0.0255(12) 0.0250(11) 0.0342(12) -0.0009(9) 0.0098(11) 0.0037(9)
C3 0.0448(17) 0.0278(12) 0.0346(14) -0.0012(11) 0.0169(13) -0.0006(10)
C4 0.0470(18) 0.0334(14) 0.0364(14) -0.0024(12) 0.0170(14) 0.0087(11)
C5 0.060(2) 0.0305(14) 0.0369(16) -0.0009(13) 0.0126(16) -0.0068(11)
C6 0.0517(19) 0.0347(14) 0.0368(15) 0.0016(13) 0.0213(14) 0.0007(11)
N1 0.0416(14) 0.0236(10) 0.0401(13) -0.0055(9) 0.0050(11) 0.0049(9)
N2 0.0386(17) 0.0236(10) 0.090(2) -0.0046(8) 0.0256(18) 0.0017(12)
O2 0.0342(12) 0.0442(11) 0.097(2) -0.0012(10) 0.0272(15) 0.0221(12)
O3 0.0345(12) 0.0595(13) 0.0350(11) -0.0087(10) 0.0028(9) 0.0145(10)
O4 0.0218(11) 0.0431(11) 0.0477(13) -0.0055(8) 0.0092(9) 0.0164(9)
O5 0.0518(13) 0.0302(9) 0.0441(11) -0.0118(9) 0.0213(10) -0.0122(8)
O6 0.0266(10) 0.0308(9) 0.0465(12) -0.0011(7) 0.0116(9) -0.0015(8)
P1 0.0231(3) 0.0211(2) 0.0264(3) -0.0036(2) 0.0086(2) 0.0005(2)

loop_
_atom_type_symbol
_atom_type_description
_atom_type_scat_dispersion_real
_atom_type_scat_dispersion_imag
_atom_type_scat_source
C C 0.0033 0.0016 'International Tables Vol C Tables 4.2.6.8 and 6.1.1.4'
H H 0 0 'International Tables Vol C Tables 4.2.6.8 and 6.1.1.4'
N N 0.0061 0.0033 'International Tables Vol C Tables 4.2.6.8 and 6.1.1.4'
O O 0.0106 0.006 'International Tables Vol C Tables 4.2.6.8 and 6.1.1.4'
P P 0.1023 0.0942 'International Tables Vol C Tables 4.2.6.8 and 6.1.1.4'
Cl Cl 0.1484 0.1585 'International Tables Vol C Tables 4.2.6.8 and 6.1.1.4'

loop_
_geom_angle_atom_site_label_1
_geom_angle_atom_site_label_2
_geom_angle_atom_site_label_3
_geom_angle
O2 C1 N2 124.3(3)
O2 C1 C2 119.2(2)
N2 C1 C2 116.5(2)
C3 C2 C6 119.6(2)
C3 C2 C1 119.9(2)
C6 C2 C1 120.5(2)
C4 C3 C2 118.7(2)
C4 C3 H3A 119.1(18)
C2 C3 H3A 122.1(18)
N1 C4 C3 120.7(3)
N1 C4 H4A 114(2)
C3 C4 H4A 125(2)
N1 C5 C6 119.2(3)
N1 C5 H5 118(2)
C6 C5 H5 123(2)
C2 C6 C5 119.3(3)
C2 C6 H6 120(3)
C5 C6 H6 121(3)
C4 N1 C5 122.5(3)
C4 N1 H1 112(3)
C5 N1 H1 125(3)
C1 N2 H2A 122(2)
C1 N2 H2B 121(3)
H2A N2 H2B 115(4)
P1 O3 H3B 114(3)
P1 O4 H4B 117(3)
O6 P1 O5 113.46(13)
O6 P1 O4 107.30(11)
O5 P1 O4 110.09(13)
O6 P1 O3 111.38(13)
O5 P1 O3 109.83(14)
O4 P1 O3 104.35(13)

loop_
_geom_bond_atom_site_label_1
_geom_bond_atom_site_label_2
_geom_bond_distance
C1 O2 1.230(4)
C1 N2 1.310(4)
C1 C2 1.511(3)
C2 C3 1.376(3)
C2 C6 1.382(4)
C3 C4 1.373(4)
C3 H3A 0.93(3)
C4 N1 1.322(4)
C4 H4A 0.88(4)
C5 N1 1.332(4)
C5 C6 1.383(4)
C5 H5 0.95(4)
C6 H6 0.93(4)
N1 H1 0.92(4)
N2 H2A 0.96(4)
N2 H2B 0.87(5)
O3 P1 1.571(2)
O3 H3B 0.81(4)
O4 P1 1.550(2)
O4 H4B 0.76(5)
O5 P1 1.5084(19)
O6 P1 1.498(2)

loop_
_geom_hbond_atom_site_label_D
_geom_hbond_atom_site_label_H
_geom_hbond_atom_site_label_A
_geom_hbond_site_symmetry_A
_geom_hbond_distance_DH
_geom_hbond_distance_HA
_geom_hbond_distance_DA
_geom_hbond_angle_DHA
_geom_hbond_publ_flag
N1 H1 O5 2_454 0.92(4) 1.74(2) 2.643(6) 169(2) y
N2 H2A O6 4_454 0.96(4) 1.97(2) 2.928(8) 177(2) y
N2 H2B O2 1_455 0.87(5) 2.09(2) 2.936(7) 162(2) y
O3 H3B O5 2_555 0.81(4) 1.830(10) 2.628(7) 171(2) y
O4 H4B O6 1_455 0.76(5) 1.790(10) 2.524(8) 162(2) y
C3 H3A O2 4_455 0.93(3) 2.330(10) 2.229(7) 162(2) y
C4 H4A O6 1_455 0.88(4) 2.330(10) 2.158(6) 159(2) y

loop_
_geom_torsion_atom_site_label_1
_geom_torsion_atom_site_label_2
_geom_torsion_atom_site_label_3
_geom_torsion_atom_site_label_4
_geom_torsion
O2 C1 C2 C3 133.7(3)
N2 C1 C2 C3 -46.7(4)
O2 C1 C2 C6 -44.2(4)
N2 C1 C2 C6 135.4(3)
C6 C2 C3 C4 -1.2(4)
C1 C2 C3 C4 -179.2(3)
C2 C3 C4 N1 -1.4(5)
C3 C2 C6 C5 2.7(5)
C1 C2 C6 C5 -179.4(3)
N1 C5 C6 C2 -1.5(5)
C3 C4 N1 C5 2.6(5)
C6 C5 N1 C4 -1.1(5)

loop_
_cod_related_entry_id
_cod_related_entry_database
_cod_related_entry_code
1 ChemSpider 15141331
